data_4060877
loop_
_publ_author_name
'Dubs, Christian'
'Yamamoto, Toshiki'
'Inagaki, Akiko'
'Akita, Munetaka'

_publ_section_title
;
 Synthesis of a Library of Iridium-Containing Dinuclear Complexes with
 Bridging PNNN and PNNP Ligands (BL), [LM(\m-BL)M'L']BF4.
 2. Preparation, Basic Coordination Properties, and Reactivity of the
 Carbonyl Complexes
;
_journal_coden_ASTM ORGND7
_journal_issue 6
_journal_name_full Organometallics
_journal_page_first 1359
_journal_page_last 1367
_journal_paper_doi 10.1021/om050897e
_journal_volume 25
_journal_year 2006
_chemical_formula_moiety 'C28 H26 N3 O2 P Rh2 Si '
_chemical_formula_sum 'C28 H26 N3 O2 P Rh2 Si'
_chemical_formula_weight 701.40
_space_group_IT_number 14
_symmetry_cell_setting monoclinic
_symmetry_space_group_name_Hall '-P 2ybc'
_symmetry_space_group_name_H-M 'P 1 21/c 1'
_cell_angle_alpha 90
_cell_angle_beta 102.72(1)
_cell_angle_gamma 90
_cell_formula_units_Z 4
_cell_length_a 13.491(8)
_cell_length_b 11.856(3)
_cell_length_c 17.317(10)
_cell_measurement_temperature 213
_cell_volume 2701(2)
_diffrn_ambient_temperature 213
_exptl_crystal_density_diffrn 1.724
_cod_duplicate_entry 4074806
_cod_original_sg_symbol_H-M 'P 21/c'
_cod_original_formula_sum 'C28 H26 N3 O2 P Rh2 Si '
_cod_database_code 4060877

loop_
_symmetry_equiv_pos_as_xyz
x,y,z
-x,1/2+y,1/2-z
-x,-y,-z
x,1/2-y,1/2+z

loop_
_atom_site_label
_atom_site_type_symbol
_atom_site_fract_x
_atom_site_fract_y
_atom_site_fract_z
_atom_site_U_iso_or_equiv
_atom_site_adp_type
_atom_site_occupancy
_atom_site_calc_flag
_atom_site_refinement_flags
_atom_site_disorder_assembly
_atom_site_disorder_group
Rh(1) Rh 0.84782(8) 0.08584(9) 0.27450(7) 0.0377(3) Uani 1.00 d . . .
Rh(2) Rh 0.59149(8) 0.10403(9) 0.12086(7) 0.0397(3) Uani 1.00 d . . .
P(1) P 0.9995(3) 0.1626(3) 0.2755(2) 0.0395(9) Uani 1.00 d . . .
Si(1) Si 0.6675(3) -0.1101(4) 0.3564(3) 0.047(1) Uani 1.00 d . . .
O(01) O 0.9412(8) -0.0429(9) 0.4193(6) 0.061(3) Uani 1.00 d . . .
O(02) O 0.3920(8) -0.0037(9) 0.1224(7) 0.062(3) Uani 1.00 d . . .
N(1) N 0.8123(8) 0.1747(9) 0.1682(7) 0.039(3) Uani 1.00 d . . .
N(2) N 0.7213(8) 0.1686(9) 0.1143(7) 0.038(3) Uani 1.00 d . . .
N(3) N 0.5580(9) 0.186(1) 0.0088(7) 0.045(3) Uani 1.00 d . . .
C(1) C 0.659(1) 0.036(1) 0.226(1) 0.050(4) Uani 1.00 d . . .
C(01) C 0.901(1) 0.008(1) 0.3654(9) 0.048(4) Uani 1.00 d . . .
C(2) C 0.7020(10) -0.006(1) 0.2888(9) 0.039(3) Uani 1.00 d . . .
C(02) C 0.471(1) 0.041(1) 0.1213(9) 0.045(4) Uani 1.00 d . . .
C(3) C 0.723(1) -0.247(1) 0.337(1) 0.060(4) Uani 1.00 d . . .
C(4) C 0.715(1) -0.074(1) 0.4645(9) 0.066(5) Uani 1.00 d . . .
C(5) C 0.527(1) -0.115(1) 0.335(1) 0.066(5) Uani 1.00 d . . .
C(11) C 0.878(1) 0.235(1) 0.134(1) 0.049(4) Uani 1.00 d . . .
C(12) C 0.829(1) 0.273(1) 0.0605(8) 0.042(4) Uani 1.00 d . . .
C(13) C 0.732(1) 0.229(1) 0.0497(9) 0.043(4) Uani 1.00 d . . .
C(14) C 0.9807(10) 0.258(1) 0.1874(9) 0.042(4) Uani 1.00 d . . .
C(21) C 0.639(1) 0.237(1) -0.0115(9) 0.045(4) Uani 1.00 d . . .
C(22) C 0.630(1) 0.286(1) -0.086(1) 0.052(4) Uani 1.00 d . . .
C(23) C 0.537(1) 0.290(1) -0.1363(9) 0.053(4) Uani 1.00 d . . .
C(24) C 0.454(1) 0.244(1) -0.1155(9) 0.052(4) Uani 1.00 d . . .
C(25) C 0.467(1) 0.193(1) -0.044(1) 0.051(4) Uani 1.00 d . . .
C(31) C 1.0980(9) 0.067(1) 0.2629(8) 0.038(3) Uani 1.00 d . . .
C(32) C 1.090(1) 0.006(1) 0.1928(9) 0.049(4) Uani 1.00 d . . .
C(33) C 1.166(1) -0.063(1) 0.181(1) 0.052(4) Uani 1.00 d . . .
C(34) C 1.250(1) -0.085(1) 0.243(1) 0.058(4) Uani 1.00 d . . .
C(35) C 1.257(1) -0.035(2) 0.316(1) 0.065(5) Uani 1.00 d . . .
C(36) C 1.181(1) 0.044(1) 0.3245(10) 0.054(4) Uani 1.00 d . . .
C(41) C 1.0623(10) 0.256(1) 0.3563(9) 0.046(4) Uani 1.00 d . . .
C(42) C 1.144(1) 0.319(1) 0.3509(9) 0.050(4) Uani 1.00 d . . .
C(43) C 1.186(1) 0.396(1) 0.4070(10) 0.049(4) Uani 1.00 d . . .
C(44) C 1.147(1) 0.404(1) 0.4760(9) 0.055(4) Uani 1.00 d . . .
C(45) C 1.067(1) 0.339(2) 0.4847(10) 0.063(5) Uani 1.00 d . . .
C(46) C 1.021(1) 0.264(1) 0.4251(10) 0.047(4) Uani 1.00 d . . .
H(1) H 0.7065 -0.3028 0.3734 0.0598 Uiso 1.00 calc . . .
H(2) H 0.7947 -0.2404 0.3452 0.0598 Uiso 1.00 calc . . .
H(3) H 0.6941 -0.2704 0.2840 0.0598 Uiso 1.00 calc . . .
H(4) H 0.7091 -0.1386 0.4962 0.0657 Uiso 1.00 calc . . .
H(5) H 0.6757 -0.0129 0.4783 0.0657 Uiso 1.00 calc . . .
H(6) H 0.7853 -0.0515 0.4734 0.0657 Uiso 1.00 calc . . .
H(7) H 0.5025 -0.0492 0.3584 0.0661 Uiso 1.00 calc . . .
H(8) H 0.5058 -0.1814 0.3587 0.0661 Uiso 1.00 calc . . .
H(9) H 0.5008 -0.1150 0.2796 0.0661 Uiso 1.00 calc . . .
H(10) H 0.8568 0.3214 0.0249 0.0499 Uiso 1.00 calc . . .
H(11) H 0.9849 0.3350 0.2049 0.0502 Uiso 1.00 calc . . .
H(12) H 1.0338 0.2451 0.1599 0.0502 Uiso 1.00 calc . . .
H(13) H 0.6884 0.3175 -0.1015 0.0621 Uiso 1.00 calc . . .
H(14) H 0.5324 0.3274 -0.1874 0.0629 Uiso 1.00 calc . . .
H(15) H 0.3880 0.2464 -0.1522 0.0658 Uiso 1.00 calc . . .
H(16) H 0.4064 0.1598 -0.0287 0.0593 Uiso 1.00 calc . . .
H(17) H 1.0294 0.0167 0.1512 0.0571 Uiso 1.00 calc . . .
H(18) H 1.1618 -0.0989 0.1284 0.0634 Uiso 1.00 calc . . .
H(19) H 1.3015 -0.1396 0.2356 0.0685 Uiso 1.00 calc . . .
H(20) H 1.3138 -0.0507 0.3603 0.0789 Uiso 1.00 calc . . .
H(21) H 1.1877 0.0847 0.3746 0.0659 Uiso 1.00 calc . . .
H(22) H 1.1748 0.3054 0.3049 0.0619 Uiso 1.00 calc . . .
H(23) H 1.2390 0.4456 0.3983 0.0601 Uiso 1.00 calc . . .
H(24) H 1.1776 0.4571 0.5179 0.0668 Uiso 1.00 calc . . .
H(25) H 1.0433 0.3386 0.5342 0.0712 Uiso 1.00 calc . . .
H(26) H 0.9636 0.2188 0.4300 0.0559 Uiso 1.00 calc . . .

loop_
_atom_site_aniso_label
_atom_site_aniso_U_11
_atom_site_aniso_U_22
_atom_site_aniso_U_33
_atom_site_aniso_U_12
_atom_site_aniso_U_13
_atom_site_aniso_U_23
Rh(1) 0.0350(6) 0.0411(6) 0.0366(7) -0.0040(5) 0.0072(5) 0.0019(5)
Rh(2) 0.0364(6) 0.0428(7) 0.0397(7) 0.0014(5) 0.0078(5) 0.0025(6)
P(1) 0.036(2) 0.046(2) 0.037(2) -0.004(2) 0.009(2) 0.000(2)
Si(1) 0.045(2) 0.050(3) 0.047(3) -0.002(2) 0.011(2) 0.008(2)
O(01) 0.075(8) 0.069(7) 0.031(6) -0.005(6) -0.002(6) 0.002(6)
O(02) 0.053(7) 0.059(7) 0.078(9) -0.004(6) 0.019(6) 0.007(6)
N(1) 0.038(6) 0.037(6) 0.043(8) -0.002(5) 0.008(6) 0.002(5)
N(2) 0.031(6) 0.045(7) 0.030(7) 0.006(5) -0.008(5) 0.001(5)
N(3) 0.047(7) 0.061(8) 0.028(7) 0.010(6) 0.008(6) 0.009(6)
C(1) 0.031(8) 0.037(8) 0.09(1) 0.004(6) 0.030(9) -0.016(9)
C(01) 0.050(9) 0.06(1) 0.025(9) 0.007(8) -0.007(7) 0.000(7)
C(2) 0.025(7) 0.057(9) 0.035(9) -0.011(6) 0.006(6) -0.005(7)
C(02) 0.059(10) 0.027(8) 0.045(10) 0.007(7) 0.003(8) -0.002(6)
C(3) 0.054(10) 0.07(1) 0.05(1) 0.007(9) 0.014(9) 0.001(9)
C(4) 0.09(1) 0.08(1) 0.033(9) -0.013(10) 0.017(9) 0.002(8)
C(5) 0.058(10) 0.07(1) 0.07(1) -0.002(9) 0.029(9) 0.013(10)
C(11) 0.041(8) 0.041(9) 0.07(1) -0.005(7) 0.014(8) -0.006(7)
C(12) 0.045(8) 0.052(9) 0.028(9) 0.003(7) 0.008(7) 0.021(7)
C(13) 0.032(8) 0.047(9) 0.041(10) -0.005(6) -0.010(7) 0.002(7)
C(14) 0.037(8) 0.049(9) 0.038(9) -0.003(6) 0.007(7) 0.011(7)
C(21) 0.046(9) 0.047(9) 0.039(10) 0.009(7) 0.001(7) 0.005(7)
C(22) 0.050(9) 0.046(9) 0.06(1) 0.002(7) 0.007(8) 0.000(8)
C(23) 0.057(10) 0.057(10) 0.036(10) -0.004(8) -0.007(8) 0.016(7)
C(24) 0.046(9) 0.07(1) 0.037(10) 0.012(8) 0.005(8) 0.015(8)
C(25) 0.039(8) 0.049(9) 0.07(1) -0.003(7) 0.011(8) 0.007(8)
C(31) 0.031(7) 0.047(9) 0.039(9) -0.004(6) 0.013(6) -0.001(6)
C(32) 0.042(8) 0.06(1) 0.04(1) 0.001(7) 0.010(7) 0.004(8)
C(33) 0.046(9) 0.056(10) 0.06(1) 0.000(7) 0.030(8) -0.004(8)
C(34) 0.044(8) 0.06(1) 0.07(1) 0.023(8) 0.023(9) 0.017(10)
C(35) 0.05(1) 0.09(1) 0.05(1) 0.003(9) 0.008(8) 0.010(10)
C(36) 0.049(9) 0.06(1) 0.05(1) 0.009(8) 0.014(8) 0.009(8)
C(41) 0.035(8) 0.064(10) 0.039(10) -0.007(7) 0.007(7) -0.001(7)
C(42) 0.036(8) 0.07(1) 0.05(1) -0.012(7) 0.007(7) -0.014(8)
C(43) 0.050(8) 0.046(9) 0.05(1) -0.008(7) 0.013(7) 0.005(8)
C(44) 0.07(1) 0.044(9) 0.05(1) 0.003(8) 0.010(8) -0.007(8)
C(45) 0.06(1) 0.09(1) 0.039(10) -0.026(10) 0.014(8) -0.031(9)
C(46) 0.046(8) 0.045(9) 0.05(1) -0.010(7) 0.019(8) 0.004(7)

loop_
_geom_bond_atom_site_label_1
_geom_bond_atom_site_label_2
_geom_bond_distance
_geom_bond_site_symmetry_1
_geom_bond_site_symmetry_2
_geom_bond_publ_flag
Rh(1) P(1) 2.236(4) . . yes
Rh(1) N(1) 2.08(1) . . yes
Rh(1) C(01) 1.83(1) . . yes
Rh(1) C(2) 2.31(1) . . yes
Rh(2) N(2) 1.94(1) . . yes
Rh(2) N(3) 2.13(1) . . yes
Rh(2) C(1) 2.01(2) . . yes
Rh(2) C(02) 1.79(2) . . yes
P(1) C(14) 1.87(1) . . yes
P(1) C(31) 1.80(1) . . yes
P(1) C(41) 1.84(1) . . yes
Si(1) C(2) 1.83(2) . . yes
Si(1) C(3) 1.85(2) . . yes
Si(1) C(4) 1.89(2) . . yes
Si(1) C(5) 1.85(2) . . yes
O(01) C(01) 1.14(2) . . yes
O(02) C(02) 1.20(2) . . yes
N(1) N(2) 1.37(1) . . yes
N(1) C(11) 1.37(2) . . yes
N(2) C(13) 1.37(2) . . yes
N(3) C(21) 1.36(2) . . yes
N(3) C(25) 1.37(2) . . yes
C(1) C(2) 1.22(2) . . yes
C(11) C(12) 1.37(2) . . yes
C(11) C(14) 1.51(2) . . yes
C(12) C(13) 1.38(2) . . yes
C(13) C(21) 1.45(2) . . yes
C(21) C(22) 1.40(2) . . yes
C(22) C(23) 1.36(2) . . yes
C(23) C(24) 1.37(2) . . yes
C(24) C(25) 1.35(2) . . yes
C(31) C(32) 1.39(2) . . yes
C(31) C(36) 1.39(2) . . yes
C(32) C(33) 1.36(2) . . yes
C(33) C(34) 1.40(2) . . yes
C(34) C(35) 1.38(3) . . yes
C(35) C(36) 1.41(2) . . yes
C(41) C(42) 1.35(2) . . yes
C(41) C(46) 1.42(2) . . yes
C(42) C(43) 1.36(2) . . yes
C(43) C(44) 1.41(2) . . yes
C(44) C(45) 1.37(2) . . yes
C(45) C(46) 1.39(2) . . yes
